data_4060340
_publ_section_title
;
  Synthesis and Crystallographic Characterization of New Mn(I)
  Complexes of Donor-Functionalized Indenes
;
_journal_name_full Organometallics
_journal_paper_doi 10.1021/om0490435
_journal_year 2005
_chemical_formula_sum 'C23.5 H30 B F4 Mn N O3 P'
_chemical_formula_weight 547.21
_space_group_IT_number 14
_symmetry_cell_setting monoclinic
_symmetry_space_group_name_Hall '-P 2yn'
_symmetry_space_group_name_H-M 'P 1 21/n 1'
_cell_angle_alpha 90.00
_cell_angle_beta 93.4260(14)
_cell_angle_gamma 90.00
_cell_formula_units_Z 12
_cell_length_a 8.1918(6)
_cell_length_b 15.2453(11)
_cell_length_c 62.102(4)
_cell_measurement_temperature 193(2)
_cell_volume 7741.8(10)
_diffrn_ambient_temperature 193(2)
_exptl_crystal_density_diffrn 1.408
_exptl_crystal_density_meas 0
_cod_depositor_comments
;
The following automatic conversions were performed:
'_symmetry_cell_setting' value 'Monoclinic' changed to 'monoclinic'
according to '/home/saulius/struct/CIF-dictionaries/cif_core.dic'
dictionary named 'cif_core.dic' version 2.4.1 from 2010-06-29.

Automatic conversion script
Id: cif_fix_enum 1527 2010-12-29 10:47:43Z saulius 
;
_cod_original_sg_symbol_H-M 'P 21/n'
_cod_original_formula_sum 'C23.50 H30 B F4 Mn N O3 P'
_cod_database_code 4060340

loop_
_symmetry_equiv_pos_as_xyz
'x, y, z'
'-x+1/2, y+1/2, -z+1/2'
'-x, -y, -z'
'x-1/2, -y-1/2, z-1/2'

loop_
_atom_site_label
_atom_site_type_symbol
_atom_site_fract_x
_atom_site_fract_y
_atom_site_fract_z
_atom_site_U_iso_or_equiv
_atom_site_adp_type
_atom_site_occupancy
_atom_site_symmetry_multiplicity
_atom_site_calc_flag
_atom_site_refinement_flags
_atom_site_disorder_assembly
_atom_site_disorder_group
Mn1A Mn 0.09235(8) -0.15420(5) 0.246708(10) 0.02612(17) Uani 1 1 d . . .
P1A P 0.04040(13) -0.22450(7) 0.213508(17) 0.0213(2) Uani 1 1 d . . .
F1A F -0.0892(3) -0.23117(19) 0.25876(4) 0.0389(7) Uani 1 1 d . . .
F2A F -0.2685(7) -0.2789(5) 0.28218(8) 0.138(3) Uani 1 1 d . . .
F3A F -0.0379(6) -0.2184(3) 0.29487(5) 0.0867(15) Uani 1 1 d . . .
F4A F -0.0416(9) -0.3508(3) 0.27931(7) 0.129(2) Uani 1 1 d . . .
O11A O 0.1528(5) -0.0526(3) 0.28736(6) 0.0625(13) Uani 1 1 d . . .
O12A O 0.3480(6) -0.2799(3) 0.26167(7) 0.0706(14) Uani 1 1 d . . .
O13A O 0.3540(4) -0.0502(3) 0.22943(6) 0.0490(10) Uani 1 1 d . . .
N1A N -0.1008(4) -0.0648(2) 0.23529(6) 0.0257(8) Uani 1 1 d . . .
C1A C -0.2935(6) -0.0306(3) 0.20125(8) 0.0313(10) Uani 1 1 d . . .
H1AA H -0.3902 -0.0216 0.2098 0.038 Uiso 1 1 calc R . .
H1BA H -0.2499 0.0272 0.1971 0.038 Uiso 1 1 calc R . .
C2A C -0.1633(5) -0.0855(3) 0.21348(7) 0.0236(9) Uani 1 1 d . . .
C3A C -0.1221(5) -0.1556(3) 0.20208(6) 0.0210(8) Uani 1 1 d . . .
C3AA C -0.2294(5) -0.1603(3) 0.18212(7) 0.0249(9) Uani 1 1 d . . .
C4A C -0.2472(6) -0.2224(3) 0.16586(7) 0.0342(11) Uani 1 1 d . . .
H4A H -0.1770 -0.2720 0.1659 0.041 Uiso 1 1 calc R . .
C5A C -0.3691(6) -0.2112(4) 0.14956(8) 0.0397(12) Uani 1 1 d . . .
H5A H -0.3811 -0.2531 0.1383 0.048 Uiso 1 1 calc R . .
C6A C -0.4731(6) -0.1397(4) 0.14956(8) 0.0436(13) Uani 1 1 d . . .
H6A H -0.5573 -0.1338 0.1385 0.052 Uiso 1 1 calc R . .
C7A C -0.4557(6) -0.0772(3) 0.16552(8) 0.0374(12) Uani 1 1 d . . .
H7A H -0.5266 -0.0278 0.1653 0.045 Uiso 1 1 calc R . .
C7AA C -0.3337(5) -0.0865(3) 0.18201(7) 0.0284(10) Uani 1 1 d . . .
C11A C 0.1231(6) -0.0924(4) 0.27239(8) 0.0413(12) Uani 1 1 d . . .
C12A C 0.2462(7) -0.2328(4) 0.25597(8) 0.0426(13) Uani 1 1 d . . .
C13A C 0.2496(5) -0.0906(3) 0.23591(7) 0.0314(10) Uani 1 1 d . . .
C21A C -0.0380(5) -0.3382(3) 0.21186(7) 0.0284(9) Uani 1 1 d . . .
H21A H -0.0305 -0.3585 0.1966 0.034 Uiso 1 1 calc R . .
C22A C 0.0659(7) -0.4003(3) 0.22640(9) 0.0432(13) Uani 1 1 d . . .
H22A H 0.1806 -0.3961 0.2229 0.052 Uiso 1 1 calc R . .
H22B H 0.0276 -0.4607 0.2241 0.052 Uiso 1 1 calc R . .
H22C H 0.0561 -0.3840 0.2415 0.052 Uiso 1 1 calc R . .
C23A C -0.2182(6) -0.3440(3) 0.21724(8) 0.0375(11) Uani 1 1 d . . .
H23A H -0.2836 -0.3038 0.2079 0.045 Uiso 1 1 calc R . .
H23B H -0.2286 -0.3276 0.2324 0.045 Uiso 1 1 calc R . .
H23C H -0.2576 -0.4041 0.2149 0.045 Uiso 1 1 calc R . .
C24A C 0.2086(5) -0.2161(3) 0.19479(7) 0.0283(10) Uani 1 1 d . . .
H24A H 0.2336 -0.1521 0.1937 0.034 Uiso 1 1 calc R . .
C25A C 0.3669(6) -0.2594(4) 0.20375(9) 0.0493(14) Uani 1 1 d . . .
H25A H 0.3928 -0.2388 0.2185 0.059 Uiso 1 1 calc R . .
H25B H 0.4563 -0.2439 0.1947 0.059 Uiso 1 1 calc R . .
H25C H 0.3529 -0.3232 0.2038 0.059 Uiso 1 1 calc R . .
C26A C 0.1666(7) -0.2473(4) 0.17179(8) 0.0463(14) Uani 1 1 d . . .
H26A H 0.0645 -0.2197 0.1663 0.056 Uiso 1 1 calc R . .
H26B H 0.1534 -0.3112 0.1717 0.056 Uiso 1 1 calc R . .
H26C H 0.2550 -0.2311 0.1626 0.056 Uiso 1 1 calc R . .
C27A C -0.2427(6) -0.0701(4) 0.24949(8) 0.0404(12) Uani 1 1 d . . .
H27A H -0.2051 -0.0569 0.2644 0.048 Uiso 1 1 calc R . .
H27B H -0.2891 -0.1294 0.2487 0.048 Uiso 1 1 calc R . .
H27C H -0.3265 -0.0275 0.2446 0.048 Uiso 1 1 calc R . .
C28A C -0.0422(7) 0.0289(3) 0.23598(8) 0.0397(12) Uani 1 1 d . . .
H28A H 0.0008 0.0432 0.2506 0.048 Uiso 1 1 calc R . .
H28B H -0.1336 0.0681 0.2319 0.048 Uiso 1 1 calc R . .
H28C H 0.0443 0.0364 0.2259 0.048 Uiso 1 1 calc R . .
B1A B -0.1064(11) -0.2715(5) 0.27992(11) 0.059(2) Uani 1 1 d . . .
Mn1B Mn -0.45473(9) 0.17119(5) 0.093389(12) 0.03523(19) Uani 1 1 d . . .
P1B P -0.33443(14) 0.22703(7) 0.125611(18) 0.0256(2) Uani 1 1 d . . .
F1B F -0.2582(4) 0.2247(2) 0.07884(4) 0.0469(8) Uani 1 1 d . . .
F2B F -0.2845(8) 0.3382(3) 0.05557(7) 0.120(2) Uani 1 1 d . . .
F3B F -0.3066(9) 0.2007(3) 0.04307(6) 0.134(3) Uani 1 1 d . . .
F4B F -0.0696(8) 0.2548(5) 0.05573(9) 0.135(2) Uani 1 1 d . . .
O11B O -0.6095(8) 0.0929(4) 0.05337(8) 0.100(2) Uani 1 1 d . . .
O12B O -0.6558(7) 0.3282(4) 0.08451(10) 0.099(2) Uani 1 1 d . . .
O13B O -0.7428(6) 0.0992(4) 0.11262(9) 0.0897(18) Uani 1 1 d . . .
N1B N -0.2959(5) 0.0580(3) 0.10008(6) 0.0343(9) Uani 1 1 d . . .
C1B C -0.0873(6) -0.0044(3) 0.13002(8) 0.0352(11) Uani 1 1 d . . .
H1AB H -0.1477 -0.0584 0.1334 0.042 Uiso 1 1 calc R . .
H1BB H -0.0007 -0.0189 0.1201 0.042 Uiso 1 1 calc R . .
C2B C -0.2010(6) 0.0659(3) 0.12063(7) 0.0282(10) Uani 1 1 d . . .
C3B C -0.2023(5) 0.1365(3) 0.13330(7) 0.0258(9) Uani 1 1 d . . .
C3AB C -0.0870(5) 0.1226(3) 0.15214(7) 0.0290(10) Uani 1 1 d . . .
C4B C -0.0426(6) 0.1756(4) 0.16951(7) 0.0388(12) Uani 1 1 d . . .
H4B H -0.0904 0.2318 0.1710 0.047 Uiso 1 1 calc R . .
C5B C 0.0745(7) 0.1443(4) 0.18485(8) 0.0498(15) Uani 1 1 d . . .
H5B H 0.1067 0.1796 0.1970 0.060 Uiso 1 1 calc R . .
C6B C 0.1438(7) 0.0628(4) 0.18267(9) 0.0503(15) Uani 1 1 d . . .
H6B H 0.2243 0.0430 0.1932 0.060 Uiso 1 1 calc R . .
C7B C 0.0978(6) 0.0096(4) 0.16535(9) 0.0428(13) Uani 1 1 d . . .
H7B H 0.1454 -0.0468 0.1640 0.051 Uiso 1 1 calc R . .
C7AB C -0.0187(5) 0.0395(3) 0.14992(8) 0.0319(10) Uani 1 1 d . . .
C11B C -0.5406(8) 0.1223(4) 0.06814(10) 0.0598(18) Uani 1 1 d . . .
C12B C -0.5752(8) 0.2684(4) 0.08818(10) 0.0571(16) Uani 1 1 d . . .
C13B C -0.6257(8) 0.1265(4) 0.10584(10) 0.0558(16) Uani 1 1 d . . .
C21B C -0.2024(6) 0.3256(3) 0.12504(7) 0.0343(11) Uani 1 1 d . . .
H21B H -0.1867 0.3473 0.1402 0.041 Uiso 1 1 calc R . .
C22B C -0.2854(7) 0.3996(3) 0.11177(9) 0.0474(14) Uani 1 1 d . . .
H22D H -0.3930 0.4117 0.1172 0.057 Uiso 1 1 calc R . .
H22E H -0.2985 0.3818 0.0966 0.057 Uiso 1 1 calc R . .
H22F H -0.2178 0.4525 0.1130 0.057 Uiso 1 1 calc R . .
C23B C -0.0326(7) 0.3071(4) 0.11724(9) 0.0485(14) Uani 1 1 d . . .
H23D H 0.0188 0.2597 0.1259 0.058 Uiso 1 1 calc R . .
H23E H 0.0346 0.3601 0.1188 0.058 Uiso 1 1 calc R . .
H23F H -0.0424 0.2896 0.1020 0.058 Uiso 1 1 calc R . .
C24B C -0.4534(6) 0.2455(3) 0.14969(9) 0.0400(12) Uani 1 1 d . . .
H24B H -0.3794 0.2758 0.1607 0.048 Uiso 1 1 calc R . .
C25B C -0.6003(8) 0.3059(5) 0.14476(12) 0.070(2) Uani 1 1 d . . .
H25D H -0.5631 0.3606 0.1384 0.084 Uiso 1 1 calc R . .
H25E H -0.6528 0.3191 0.1582 0.084 Uiso 1 1 calc R . .
H25F H -0.6789 0.2767 0.1346 0.084 Uiso 1 1 calc R . .
C26B C -0.5077(7) 0.1602(4) 0.15965(9) 0.0522(15) Uani 1 1 d . . .
H26D H -0.4124 0.1224 0.1627 0.063 Uiso 1 1 calc R . .
H26E H -0.5860 0.1304 0.1496 0.063 Uiso 1 1 calc R . .
H26F H -0.5597 0.1728 0.1731 0.063 Uiso 1 1 calc R . .
C27B C -0.1763(9) 0.0467(5) 0.08290(9) 0.071(2) Uani 1 1 d . . .
H27D H -0.2359 0.0413 0.0688 0.085 Uiso 1 1 calc R . .
H27E H -0.1113 -0.0064 0.0858 0.085 Uiso 1 1 calc R . .
H27F H -0.1037 0.0978 0.0828 0.085 Uiso 1 1 calc R . .
C28B C -0.3945(9) -0.0240(4) 0.10076(11) 0.070(2) Uani 1 1 d . . .
H28D H -0.4592 -0.0311 0.0871 0.084 Uiso 1 1 calc R . .
H28E H -0.4680 -0.0205 0.1126 0.084 Uiso 1 1 calc R . .
H28F H -0.3212 -0.0744 0.1030 0.084 Uiso 1 1 calc R . .
B1B B -0.2326(13) 0.2566(6) 0.05710(11) 0.071(3) Uani 1 1 d . . .
Mn1C Mn 0.2318(8) -0.3530(5) 0.07757(8) 0.0340(9) Uani 0.50 1 d P A 1
Mn1D Mn 0.2551(9) -0.3428(5) 0.07211(9) 0.0408(11) Uani 0.50 1 d P A 2
P1C P 0.179(2) -0.2832(10) 0.0442(3) 0.031(2) Uani 0.50 1 d P A 1
P1D P 0.164(2) -0.2659(10) 0.0412(3) 0.0305(19) Uani 0.50 1 d P A 2
F1C F 0.0458(8) -0.2766(4) 0.08927(10) 0.0307(16) Uiso 0.50 1 d P A 1
F2C F -0.0003(10) -0.3132(5) 0.12319(11) 0.0548(18) Uiso 0.50 1 d P A 1
F3C F -0.1268(13) -0.2010(7) 0.10805(16) 0.065(3) Uiso 0.50 1 d P A 1
F4C F 0.1435(13) -0.1807(7) 0.11644(16) 0.063(3) Uiso 0.50 1 d P A 1
F1D F 0.0968(9) -0.2678(5) 0.08816(11) 0.0400(19) Uiso 0.50 1 d P A 2
F2D F 0.0946(12) -0.3113(6) 0.12363(15) 0.084(3) Uiso 0.50 1 d P A 2
F3D F -0.0706(18) -0.1973(11) 0.1110(2) 0.112(5) Uiso 0.50 1 d P A 2
F4D F 0.1919(19) -0.1911(11) 0.1156(3) 0.125(6) Uiso 0.50 1 d P A 2
O11C O 0.2958(12) -0.4563(6) 0.11748(16) 0.064(3) Uiso 0.50 1 d P A 1
O12C O 0.4900(12) -0.2305(6) 0.09302(16) 0.061(2) Uiso 0.50 1 d P A 1
O13C O 0.4895(11) -0.4602(6) 0.06061(16) 0.060(2) Uiso 0.50 1 d P A 1
O11D O 0.3724(15) -0.4463(8) 0.11084(19) 0.082(3) Uiso 0.50 1 d P A 2
O12D O 0.5257(14) -0.2180(8) 0.08247(19) 0.081(3) Uiso 0.50 1 d P A 2
O13D O 0.4982(11) -0.4427(6) 0.05006(16) 0.059(2) Uiso 0.50 1 d P A 2
N1C N 0.0316(16) -0.4401(8) 0.0652(2) 0.025(3) Uiso 0.50 1 d P A 1
N1D N 0.0595(18) -0.4315(10) 0.0641(2) 0.042(5) Uiso 0.50 1 d P A 2
C1C C -0.1398(7) -0.4785(4) 0.03049(9) 0.0496(14) Uani 1 1 d . A .
H1AC H -0.0895 -0.5351 0.0267 0.060 Uiso 1 1 calc R . .
H1BC H -0.2376 -0.4898 0.0387 0.060 Uiso 1 1 calc R . .
C2C C -0.0187(6) -0.4197(3) 0.04292(8) 0.0349(11) Uani 1 1 d . . .
C3C C 0.0160(6) -0.3479(3) 0.03170(7) 0.0330(10) Uani 1 1 d . A .
C3AC C -0.0879(6) -0.3471(4) 0.01133(7) 0.0373(11) Uani 1 1 d . . .
C4C C -0.1056(7) -0.2864(4) -0.00531(8) 0.0471(14) Uani 1 1 d . A .
H4C H -0.0398 -0.2351 -0.0052 0.056 Uiso 1 1 calc R . .
C5C C -0.2213(8) -0.3021(5) -0.02215(9) 0.0595(17) Uani 1 1 d . . .
H5C H -0.2365 -0.2607 -0.0335 0.071 Uiso 1 1 calc R A .
C6C C -0.3134(8) -0.3769(6) -0.02237(10) 0.074(2) Uani 1 1 d . A .
H6C H -0.3921 -0.3865 -0.0340 0.089 Uiso 1 1 calc R . .
C7C C -0.2956(8) -0.4383(5) -0.00634(10) 0.068(2) Uani 1 1 d . . .
H7C H -0.3603 -0.4901 -0.0069 0.082 Uiso 1 1 calc R A .
C7AC C -0.1810(7) -0.4240(4) 0.01080(9) 0.0505(15) Uani 1 1 d . A .
C11C C 0.2650(15) -0.4154(8) 0.10221(19) 0.039(3) Uiso 0.50 1 d P A 1
C12C C 0.3825(15) -0.2772(8) 0.0870(2) 0.042(3) Uiso 0.50 1 d P A 1
C13C C 0.3820(15) -0.4176(9) 0.0668(2) 0.046(3) Uiso 0.50 1 d P A 1
C21C C 0.1006(16) -0.1676(8) 0.04276(19) 0.035(3) Uiso 0.50 1 d P A 1
H21C H 0.1126 -0.1451 0.0278 0.042 Uiso 0.50 1 calc PR A 1
C22C C 0.2011(18) -0.1078(9) 0.0588(2) 0.048(4) Uiso 0.50 1 d P A 1
H22G H 0.3162 -0.1085 0.0553 0.057 Uiso 0.50 1 calc PR A 1
H22H H 0.1918 -0.1294 0.0735 0.057 Uiso 0.50 1 calc PR A 1
H22I H 0.1590 -0.0477 0.0576 0.057 Uiso 0.50 1 calc PR A 1
C23C C -0.0807(17) -0.1635(9) 0.0475(2) 0.038(3) Uiso 0.50 1 d P A 1
H23G H -0.1443 -0.2006 0.0372 0.046 Uiso 0.50 1 calc PR A 1
H23H H -0.1193 -0.1028 0.0462 0.046 Uiso 0.50 1 calc PR A 1
H23I H -0.0944 -0.1845 0.0622 0.046 Uiso 0.50 1 calc PR A 1
C24C C 0.3476(15) -0.2924(9) 0.0259(2) 0.054(3) Uiso 0.50 1 d P A 1
H24C H 0.3804 -0.3556 0.0264 0.064 Uiso 0.50 1 calc PR A 1
C25C C 0.3089(16) -0.2733(10) 0.0036(2) 0.060(3) Uiso 0.50 1 d P A 1
H25G H 0.2389 -0.3198 -0.0028 0.072 Uiso 0.50 1 calc PR A 1
H25H H 0.4100 -0.2701 -0.0041 0.072 Uiso 0.50 1 calc PR A 1
H25I H 0.2513 -0.2171 0.0023 0.072 Uiso 0.50 1 calc PR A 1
C26C C 0.5003(16) -0.2416(9) 0.0340(2) 0.062(3) Uiso 0.50 1 d P A 1
H26G H 0.4684 -0.1927 0.0431 0.075 Uiso 0.50 1 calc PR A 1
H26H H 0.5560 -0.2188 0.0216 0.075 Uiso 0.50 1 calc PR A 1
H26I H 0.5741 -0.2809 0.0424 0.075 Uiso 0.50 1 calc PR A 1
C27C C -0.1120(18) -0.4240(9) 0.0787(2) 0.031(3) Uiso 0.50 1 d P A 1
H27G H -0.0810 -0.4375 0.0938 0.037 Uiso 0.50 1 calc PR A 1
H27H H -0.2034 -0.4617 0.0737 0.037 Uiso 0.50 1 calc PR A 1
H27I H -0.1452 -0.3624 0.0774 0.037 Uiso 0.50 1 calc PR A 1
C28C C 0.0807(16) -0.5320(9) 0.0687(2) 0.036(3) Uiso 0.50 1 d P A 1
H28G H 0.1118 -0.5411 0.0841 0.043 Uiso 0.50 1 calc PR A 1
H28H H 0.1740 -0.5455 0.0601 0.043 Uiso 0.50 1 calc PR A 1
H28I H -0.0110 -0.5706 0.0644 0.043 Uiso 0.50 1 calc PR A 1
C11D C 0.3195(18) -0.4035(9) 0.0959(2) 0.057(3) Uiso 0.50 1 d P A 2
C12D C 0.4184(18) -0.2676(10) 0.0791(2) 0.058(4) Uiso 0.50 1 d P A 2
C13D C 0.4003(15) -0.4032(8) 0.0586(2) 0.041(3) Uiso 0.50 1 d P A 2
C21D C 0.0508(16) -0.1609(8) 0.04427(19) 0.032(3) Uiso 0.50 1 d P A 2
H21D H 0.0420 -0.1334 0.0296 0.039 Uiso 0.50 1 calc PR A 2
C22D C 0.1477(18) -0.0974(10) 0.0587(2) 0.049(4) Uiso 0.50 1 d P A 2
H22J H 0.2567 -0.0894 0.0533 0.059 Uiso 0.50 1 calc PR A 2
H22K H 0.1582 -0.1208 0.0734 0.059 Uiso 0.50 1 calc PR A 2
H22L H 0.0911 -0.0408 0.0587 0.059 Uiso 0.50 1 calc PR A 2
C23D C -0.1209(17) -0.1734(10) 0.0506(2) 0.045(4) Uiso 0.50 1 d P A 2
H23J H -0.1800 -0.2113 0.0401 0.054 Uiso 0.50 1 calc PR A 2
H23K H -0.1756 -0.1164 0.0511 0.054 Uiso 0.50 1 calc PR A 2
H23L H -0.1194 -0.2009 0.0649 0.054 Uiso 0.50 1 calc PR A 2
C24D C 0.2985(12) -0.2467(7) 0.01864(17) 0.036(2) Uiso 0.50 1 d P A 2
H24D H 0.2379 -0.2061 0.0084 0.043 Uiso 0.50 1 calc PR A 2
C25D C 0.3308(13) -0.3317(8) 0.00584(17) 0.043(2) Uiso 0.50 1 d P A 2
H25J H 0.2338 -0.3461 -0.0035 0.052 Uiso 0.50 1 calc PR A 2
H25K H 0.3544 -0.3801 0.0159 0.052 Uiso 0.50 1 calc PR A 2
H25L H 0.4244 -0.3227 -0.0030 0.052 Uiso 0.50 1 calc PR A 2
C26D C 0.4521(16) -0.2000(9) 0.0263(2) 0.062(3) Uiso 0.50 1 d P A 2
H26J H 0.4637 -0.2018 0.0421 0.075 Uiso 0.50 1 calc PR A 2
H26K H 0.4467 -0.1389 0.0214 0.075 Uiso 0.50 1 calc PR A 2
H26L H 0.5463 -0.2289 0.0203 0.075 Uiso 0.50 1 calc PR A 2
C27D C -0.075(2) -0.4306(14) 0.0793(4) 0.071(7) Uiso 0.50 1 d P A 2
H27J H -0.0288 -0.4387 0.0941 0.085 Uiso 0.50 1 calc PR A 2
H27K H -0.1519 -0.4783 0.0756 0.085 Uiso 0.50 1 calc PR A 2
H27L H -0.1325 -0.3743 0.0782 0.085 Uiso 0.50 1 calc PR A 2
C28D C 0.115(2) -0.5280(12) 0.0640(3) 0.066(5) Uiso 0.50 1 d P A 2
H28J H 0.1706 -0.5427 0.0779 0.079 Uiso 0.50 1 calc PR A 2
H28K H 0.1902 -0.5367 0.0525 0.079 Uiso 0.50 1 calc PR A 2
H28L H 0.0193 -0.5661 0.0614 0.079 Uiso 0.50 1 calc PR A 2
B1C B 0.006(3) -0.2438(13) 0.1118(3) 0.060(5) Uiso 0.50 1 d P A 1
B1D B 0.066(2) -0.2413(10) 0.1102(2) 0.043(4) Uiso 0.50 1 d P A 2
C10S C -0.4408(11) -0.4565(6) 0.16472(14) 0.096(3) Uani 1 1 d . . .
H10A H -0.4528 -0.4058 0.1742 0.116 Uiso 1 1 calc R . .
H10B H -0.5189 -0.5022 0.1683 0.116 Uiso 1 1 calc R . .
H10C H -0.4622 -0.4386 0.1497 0.116 Uiso 1 1 calc R . .
C11S C -0.2721(9) -0.4914(4) 0.16774(10) 0.0598(17) Uani 1 1 d . . .
C12S C -0.1518(12) -0.4598(5) 0.15556(12) 0.076(2) Uani 1 1 d . . .
H12S H -0.1766 -0.4159 0.1450 0.091 Uiso 1 1 calc R . .
C13S C 0.0030(13) -0.4911(7) 0.15851(16) 0.098(3) Uani 1 1 d . . .
H13S H 0.0851 -0.4689 0.1498 0.117 Uiso 1 1 calc R . .
C14S C 0.0441(12) -0.5535(8) 0.1736(2) 0.112(4) Uani 1 1 d . . .
H14S H 0.1535 -0.5738 0.1757 0.134 Uiso 1 1 calc R . .
C15S C -0.0803(14) -0.5870(6) 0.18592(14) 0.097(3) Uani 1 1 d . . .
H15S H -0.0556 -0.6310 0.1965 0.116 Uiso 1 1 calc R . .
C16S C -0.2371(11) -0.5563(5) 0.18274(11) 0.071(2) Uani 1 1 d . . .
H16S H -0.3215 -0.5798 0.1909 0.086 Uiso 1 1 calc R . .
C20S C 0.3038(8) -0.0149(9) -0.0123(2) 0.0743(16) Uiso 0.50 1 d PD . .
H20A H 0.3226 -0.0767 -0.0157 0.089 Uiso 0.50 1 calc PR . .
H20B H 0.3851 0.0044 -0.0011 0.089 Uiso 0.50 1 calc PR . .
H20C H 0.3138 0.0207 -0.0253 0.089 Uiso 0.50 1 calc PR . .
C21S C 0.1309(8) -0.0039(7) -0.00420(16) 0.0743(16) Uiso 0.50 1 d PGD . .
C22S C -0.0005(9) -0.0482(7) -0.01439(15) 0.0743(16) Uiso 0.50 1 d PGD . .
H22S H 0.0169 -0.0866 -0.0261 0.089 Uiso 0.50 1 calc PR . .
C23S C -0.1572(8) -0.0362(7) -0.00749(17) 0.0743(16) Uiso 0.50 1 d PG . .
H23S H -0.2470 -0.0664 -0.0145 0.089 Uiso 0.50 1 calc PR . .
C24S C -0.1827(9) 0.0201(7) 0.00961(17) 0.0743(16) Uiso 0.50 1 d PG . .
H24S H -0.2898 0.0283 0.0143 0.089 Uiso 0.50 1 calc PR . .
C25S C -0.0513(11) 0.0643(7) 0.01980(15) 0.0743(16) Uiso 0.50 1 d PG . .
H25S H -0.0687 0.1027 0.0315 0.089 Uiso 0.50 1 calc PR . .
C26S C 0.1055(10) 0.0523(7) 0.01290(15) 0.0743(16) Uiso 0.50 1 d PGD . .
H26S H 0.1952 0.0826 0.0199 0.089 Uiso 0.50 1 calc PR . .

loop_
_atom_site_aniso_label
_atom_site_aniso_U_11
_atom_site_aniso_U_22
_atom_site_aniso_U_33
_atom_site_aniso_U_23
_atom_site_aniso_U_13
_atom_site_aniso_U_12
Mn1A 0.0266(3) 0.0291(4) 0.0223(3) 0.0022(3) -0.0017(3) -0.0035(3)
P1A 0.0193(5) 0.0220(5) 0.0222(5) 0.0020(4) -0.0005(4) 0.0025(4)
F1A 0.0483(17) 0.0383(16) 0.0307(14) 0.0022(12) 0.0066(12) -0.0158(13)
F2A 0.130(5) 0.198(6) 0.091(4) 0.010(4) 0.052(3) -0.092(5)
F3A 0.160(4) 0.068(3) 0.0322(18) 0.0009(17) 0.008(2) -0.049(3)
F4A 0.276(8) 0.045(3) 0.069(3) 0.021(2) 0.040(4) 0.012(4)
O11A 0.077(3) 0.076(3) 0.034(2) -0.013(2) 0.000(2) -0.040(2)
O12A 0.069(3) 0.080(3) 0.059(3) 0.016(2) -0.022(2) 0.033(3)
O13A 0.033(2) 0.066(3) 0.048(2) -0.0027(19) 0.0044(17) -0.0178(19)
N1A 0.0266(19) 0.025(2) 0.0257(19) -0.0045(15) 0.0070(15) -0.0025(15)
C1A 0.029(2) 0.026(2) 0.040(3) 0.005(2) 0.004(2) 0.0067(19)
C2A 0.018(2) 0.025(2) 0.029(2) 0.0047(18) 0.0042(17) 0.0010(17)
C3A 0.020(2) 0.022(2) 0.0210(19) 0.0023(17) -0.0003(15) -0.0019(16)
C3AA 0.022(2) 0.027(2) 0.026(2) 0.0063(18) -0.0001(16) -0.0008(18)
C4A 0.035(3) 0.035(3) 0.032(2) 0.002(2) -0.001(2) -0.002(2)
C5A 0.044(3) 0.045(3) 0.029(2) 0.001(2) -0.007(2) -0.012(2)
C6A 0.033(3) 0.058(4) 0.038(3) 0.018(3) -0.012(2) -0.012(2)
C7A 0.026(2) 0.040(3) 0.045(3) 0.018(2) -0.005(2) 0.001(2)
C7AA 0.022(2) 0.027(2) 0.035(2) 0.0113(19) 0.0014(18) 0.0014(18)
C11A 0.043(3) 0.043(3) 0.038(3) 0.000(2) 0.005(2) -0.018(2)
C12A 0.046(3) 0.050(3) 0.031(3) 0.003(2) -0.008(2) 0.002(3)
C13A 0.024(2) 0.038(3) 0.031(2) 0.000(2) -0.0044(19) -0.004(2)
C21A 0.033(2) 0.022(2) 0.030(2) -0.0043(18) 0.0018(18) 0.0018(19)
C22A 0.047(3) 0.028(3) 0.055(3) 0.008(2) 0.004(3) 0.011(2)
C23A 0.035(3) 0.033(3) 0.045(3) 0.002(2) 0.004(2) -0.005(2)
C24A 0.024(2) 0.033(3) 0.029(2) 0.0006(19) 0.0060(18) 0.0016(18)
C25A 0.029(3) 0.065(4) 0.056(3) 0.011(3) 0.015(2) 0.014(3)
C26A 0.041(3) 0.061(4) 0.039(3) -0.014(3) 0.016(2) -0.011(3)
C27A 0.036(3) 0.054(3) 0.032(3) -0.006(2) 0.011(2) 0.003(2)
C28A 0.050(3) 0.025(3) 0.044(3) -0.006(2) -0.002(2) -0.002(2)
B1A 0.098(6) 0.042(4) 0.041(4) 0.000(3) 0.026(4) -0.025(4)
Mn1B 0.0387(4) 0.0302(4) 0.0350(4) 0.0047(3) -0.0128(3) -0.0065(3)
P1B 0.0258(6) 0.0219(6) 0.0286(6) 0.0001(5) -0.0017(4) 0.0009(5)
F1B 0.064(2) 0.0432(18) 0.0334(15) 0.0018(13) 0.0012(14) -0.0186(15)
F2B 0.228(7) 0.063(3) 0.067(3) 0.026(2) -0.006(3) -0.018(4)
F3B 0.263(7) 0.098(4) 0.040(2) -0.011(2) 0.000(3) -0.089(4)
F4B 0.137(5) 0.178(6) 0.096(4) 0.014(4) 0.066(4) -0.027(5)
O11B 0.142(5) 0.092(4) 0.060(3) 0.006(3) -0.053(3) -0.052(4)
O12B 0.089(4) 0.079(4) 0.124(5) 0.020(3) -0.042(3) 0.035(3)
O13B 0.059(3) 0.116(5) 0.094(4) -0.008(3) 0.007(3) -0.048(3)
N1B 0.054(3) 0.026(2) 0.0220(19) -0.0018(16) -0.0043(18) -0.0033(18)
C1B 0.039(3) 0.027(2) 0.041(3) 0.002(2) 0.008(2) 0.004(2)
C2B 0.034(2) 0.025(2) 0.026(2) 0.0025(18) 0.0036(19) -0.0018(19)
C3B 0.029(2) 0.027(2) 0.020(2) 0.0011(17) 0.0013(17) -0.0009(18)
C3AB 0.027(2) 0.034(3) 0.027(2) 0.0068(19) 0.0020(18) 0.0012(19)
C4B 0.045(3) 0.044(3) 0.027(2) 0.001(2) -0.004(2) -0.001(2)
C5B 0.050(3) 0.075(4) 0.023(2) 0.005(3) -0.007(2) -0.013(3)
C6B 0.038(3) 0.073(4) 0.039(3) 0.028(3) -0.008(2) -0.001(3)
C7B 0.033(3) 0.050(3) 0.045(3) 0.021(3) 0.002(2) 0.005(2)
C7AB 0.026(2) 0.035(3) 0.035(3) 0.011(2) 0.0027(19) -0.0015(19)
C11B 0.073(4) 0.051(4) 0.051(4) 0.013(3) -0.030(3) -0.027(3)
C12B 0.056(4) 0.055(4) 0.057(4) 0.009(3) -0.023(3) 0.004(3)
C13B 0.053(4) 0.057(4) 0.056(4) 0.001(3) -0.016(3) -0.018(3)
C21B 0.046(3) 0.028(2) 0.028(2) -0.002(2) -0.002(2) -0.008(2)
C22B 0.068(4) 0.025(3) 0.049(3) 0.006(2) -0.005(3) -0.003(3)
C23B 0.044(3) 0.050(3) 0.050(3) 0.005(3) -0.002(3) -0.016(3)
C24B 0.036(3) 0.038(3) 0.047(3) -0.014(2) 0.010(2) -0.002(2)
C25B 0.054(4) 0.060(4) 0.099(6) -0.001(4) 0.033(4) 0.020(3)
C26B 0.051(3) 0.057(4) 0.051(3) -0.002(3) 0.020(3) -0.006(3)
C27B 0.108(6) 0.069(5) 0.035(3) -0.010(3) 0.012(3) 0.035(4)
C28B 0.107(6) 0.029(3) 0.068(4) 0.004(3) -0.046(4) -0.020(3)
B1B 0.123(8) 0.056(5) 0.036(4) -0.003(3) 0.022(4) -0.040(5)
Mn1C 0.0323(15) 0.0359(15) 0.032(2) -0.0006(17) -0.0096(15) -0.0011(10)
Mn1D 0.050(3) 0.038(2) 0.033(2) -0.0062(17) -0.0119(16) 0.0128(18)
P1C 0.033(5) 0.032(6) 0.028(4) -0.004(3) 0.002(3) -0.007(3)
P1D 0.027(2) 0.026(5) 0.037(5) -0.001(3) -0.007(3) -0.001(3)
C1C 0.051(3) 0.052(4) 0.046(3) -0.003(3) 0.002(3) -0.022(3)
C2C 0.033(3) 0.038(3) 0.033(3) -0.008(2) 0.001(2) -0.001(2)
C3C 0.029(2) 0.039(3) 0.032(2) -0.008(2) 0.0022(19) -0.009(2)
C3AC 0.034(3) 0.050(3) 0.028(2) -0.010(2) 0.002(2) -0.008(2)
C4C 0.047(3) 0.059(4) 0.034(3) -0.002(3) -0.001(2) -0.001(3)
C5C 0.056(4) 0.084(5) 0.037(3) -0.002(3) -0.005(3) 0.005(3)
C6C 0.054(4) 0.125(7) 0.042(4) -0.011(4) -0.013(3) -0.019(4)
C7C 0.054(4) 0.105(6) 0.044(4) -0.011(4) -0.008(3) -0.040(4)
C7AC 0.043(3) 0.065(4) 0.042(3) -0.008(3) -0.001(2) -0.018(3)
C10S 0.111(7) 0.084(6) 0.090(6) -0.026(5) -0.024(5) -0.003(5)
C11S 0.076(5) 0.055(4) 0.049(4) -0.026(3) 0.002(3) -0.013(3)
C12S 0.115(7) 0.051(4) 0.064(5) -0.027(3) 0.020(5) -0.024(4)
C13S 0.100(7) 0.096(7) 0.100(7) -0.065(6) 0.025(6) -0.035(6)
C14S 0.080(6) 0.132(10) 0.120(9) -0.092(8) -0.029(6) 0.030(6)
C15S 0.131(9) 0.084(6) 0.072(6) -0.043(5) -0.025(6) 0.033(6)
C16S 0.113(7) 0.054(4) 0.047(4) -0.019(3) 0.007(4) -0.016(4)

loop_
_geom_bond_atom_site_label_1
_geom_bond_atom_site_label_2
_geom_bond_distance
_geom_bond_site_symmetry_2
_geom_bond_publ_flag
Mn1A C13A 1.776(5) . ?
Mn1A C12A 1.808(5) . ?
Mn1A C11A 1.857(5) . ?
Mn1A F1A 2.070(3) . ?
Mn1A N1A 2.175(4) . ?
Mn1A P1A 2.3401(13) . ?
P1A C3A 1.808(4) . ?
P1A C21A 1.849(5) . ?
P1A C24A 1.859(4) . ?
F1A B1A 1.465(7) . ?
F2A B1A 1.348(10) . ?
F3A B1A 1.330(8) . ?
F4A B1A 1.323(9) . ?
O11A C11A 1.125(6) . ?
O12A C12A 1.141(6) . ?
O13A C13A 1.146(6) . ?
N1A C2A 1.454(5) . ?
N1A C27A 1.503(6) . ?
N1A C28A 1.507(6) . ?
C1A C7AA 1.489(7) . ?
C1A C2A 1.523(6) . ?
C2A C3A 1.336(6) . ?
C3A C3AA 1.477(5) . ?
C3AA C4A 1.385(6) . ?
C3AA C7AA 1.412(6) . ?
C4A C5A 1.389(7) . ?
C5A C6A 1.383(8) . ?
C6A C7A 1.377(8) . ?
C7A C7AA 1.395(6) . ?
C21A C22A 1.532(6) . ?
C21A C23A 1.536(6) . ?
C24A C26A 1.525(6) . ?
C24A C25A 1.529(6) . ?
Mn1B C13B 1.776(7) . ?
Mn1B C12B 1.799(6) . ?
Mn1B C11B 1.838(6) . ?
Mn1B F1B 2.061(3) . ?
Mn1B N1B 2.186(4) . ?
Mn1B P1B 2.3376(13) . ?
P1B C3B 1.801(5) . ?
P1B C21B 1.853(5) . ?
P1B C24B 1.855(5) . ?
F1B B1B 1.462(7) . ?
F2B B1B 1.318(10) . ?
F3B B1B 1.338(9) . ?
F4B B1B 1.343(11) . ?
O11B C11B 1.139(7) . ?
O12B C12B 1.141(7) . ?
O13B C13B 1.148(7) . ?
N1B C2B 1.459(6) . ?
N1B C28B 1.491(7) . ?
N1B C27B 1.501(7) . ?
C1B C7AB 1.486(7) . ?
C1B C2B 1.513(6) . ?
C2B C3B 1.334(6) . ?
C3B C3AB 1.474(6) . ?
C3AB C4B 1.379(7) . ?
C3AB C7AB 1.395(7) . ?
C4B C5B 1.395(7) . ?
C5B C6B 1.375(9) . ?
C6B C7B 1.381(8) . ?
C7B C7AB 1.388(7) . ?
C21B C23B 1.526(7) . ?
C21B C22B 1.532(7) . ?
C24B C26B 1.518(8) . ?
C24B C25B 1.531(8) . ?
Mn1C C13C 1.740(15) . ?
Mn1C C12C 1.765(14) . ?
Mn1C C11C 1.809(13) . ?
Mn1C F1C 2.082(10) . ?
Mn1C N1C 2.212(14) . ?
Mn1C P1C 2.344(13) . ?
Mn1D C13D 1.756(14) . ?
Mn1D C11D 1.793(15) . ?
Mn1D C12D 1.796(17) . ?
Mn1D F1D 2.034(10) . ?
Mn1D N1D 2.133(16) . ?
Mn1D P1D 2.334(13) . ?
P1C C3C 1.80(2) . ?
P1C C24C 1.85(2) . ?
P1C C21C 1.876(18) . ?
P1D C3C 1.81(2) . ?
P1D C24D 1.86(2) . ?
P1D C21D 1.86(2) . ?
F1C B1C 1.54(2) . ?
F2C B1C 1.27(2) . ?
F3C B1C 1.28(3) . ?
F4C B1C 1.49(2) . ?
F1D B1D 1.463(17) . ?
F2D B1D 1.368(17) . ?
F3D B1D 1.31(2) . ?
F4D B1D 1.31(2) . ?
O11C C11C 1.150(14) . ?
O12C C12C 1.175(14) . ?
O13C C13C 1.178(15) . ?
O11D C11D 1.196(17) . ?
O12D C12D 1.169(17) . ?
O13D C13D 1.157(14) . ?
N1C C2C 1.453(13) . ?
N1C C28C 1.470(18) . ?
N1C C27C 1.506(19) . ?
N1D C2C 1.442(16) . ?
N1D C27D 1.49(2) . ?
N1D C28D 1.54(2) . ?
C1C C7AC 1.500(8) . ?
C1C C2C 1.514(7) . ?
C2C C3C 1.338(7) . ?
C3C C3AC 1.482(6) . ?
C3AC C4C 1.388(7) . ?
C3AC C7AC 1.397(7) . ?
C4C C5C 1.390(8) . ?
C5C C6C 1.367(10) . ?
C6C C7C 1.369(10) . ?
C7C C7AC 1.394(8) . ?
C21C C23C 1.533(17) . ?
C21C C22C 1.549(18) . ?
C24C C25C 1.435(17) . ?
C24C C26C 1.529(17) . ?
C21D C23D 1.496(18) . ?
C21D C22D 1.512(18) . ?
C24D C26D 1.497(16) . ?
C24D C25D 1.551(15) . ?
C10S C11S 1.482(10) . ?
C11S C12S 1.365(10) . ?
C11S C16S 1.378(10) . ?
C12S C13S 1.358(12) . ?
C13S C14S 1.363(14) . ?
C14S C15S 1.407(15) . ?
C15S C16S 1.370(11) . ?
C20S C21S 1.5412 . ?
C21S C22S 1.3900 . ?
C21S C26S 1.3900 . ?
C22S C23S 1.3900 . ?
C23S C24S 1.3900 . ?
C24S C25S 1.3900 . ?
C25S C26S 1.3900 . ?
